data_7717794
loop_
_publ_author_name
'VELAZQUEZ GARCIA, JOSE DE JESUS'
'de los Santos Valladares, Luis'
'Barnes, Crispin'
'K\"onig, Sandra'
'Fr\"oba, Michael'
'Baran, Volodymyr'
'Knjo, Bassima'
'Khademhir, Faegheh'
'Ekineken, Aliyenur'
'Hain, Fabienne'
'Carstens, Evke'
'Spillner, Tom'
'Asprilla Herrera, Lina Maria'
'\/Lukaszczyk, Weronika'
'Techert, Simone'

_publ_section_title
;
 Neutral and ionic Co(II) Metal-Organic Frameworks with 2-Methylimidazole
 and Trimesate: Design and Evaluation for Molecule Encapsulation and Slow
 Release
;
_journal_name_full 'Dalton Transactions'
_journal_paper_doi 10.1039/D4DT02679A
_journal_year 2025
_chemical_formula_moiety 'C42 H42 Co3 N12 O12, 2(H2 O)'
_chemical_formula_sum 'C42 H46 Co3 N12 O14'
_chemical_formula_weight 1119.70
_space_group_crystal_system monoclinic
_space_group_IT_number 15
_space_group_name_Hall '-C 2yc'
_space_group_name_H-M_alt 'C 1 2/c 1'
_atom_sites_solution_hydrogens mixed
_atom_sites_solution_primary dual
_audit_creation_date 2023-08-17
_audit_creation_method
;
Olex2 1.5
(compiled 2023.03.06 svn.rbb2c1857 for OlexSys, GUI svn.r6748)
;
_audit_update_record
;
2023-08-17 deposited with the CCDC.	2024-12-05 downloaded from the CCDC.
;
_cell_angle_alpha 90
_cell_angle_beta 100.29(3)
_cell_angle_gamma 90
_cell_formula_units_Z 4
_cell_length_a 31.090(6)
_cell_length_b 10.230(2)
_cell_length_c 16.130(3)
_cell_measurement_reflns_used 5098
_cell_measurement_temperature 100
_cell_measurement_theta_max 24.085
_cell_measurement_theta_min 1.161
_cell_volume 5047.6(17)
_computing_molecular_graphics 'Olex2 1.5 (Dolomanov et al., 2009)'
_computing_publication_material 'Olex2 1.5 (Dolomanov et al., 2009)'
_computing_structure_refinement 'SHELXL 2018/3 (Sheldrick, 2015)'
_computing_structure_solution 'SHELXT 2018/2 (Sheldrick, 2018)'
_diffrn_ambient_temperature 100
_diffrn_measured_fraction_theta_full 0.982
_diffrn_measured_fraction_theta_max 0.973
_diffrn_measurement_device_type 'High Precision 1-Axis Goniostat at P11 beamline(Petra III, DESY)'
_diffrn_measurement_method '\f scan'
_diffrn_radiation_type synchrotron
_diffrn_radiation_wavelength 0.61991
_diffrn_reflns_av_R_equivalents 0.0322
_diffrn_reflns_av_unetI/netI 0.0198
_diffrn_reflns_Laue_measured_fraction_full 0.982
_diffrn_reflns_Laue_measured_fraction_max 0.973
_diffrn_reflns_limit_h_max 39
_diffrn_reflns_limit_h_min -39
_diffrn_reflns_limit_k_max 13
_diffrn_reflns_limit_k_min -13
_diffrn_reflns_limit_l_max 21
_diffrn_reflns_limit_l_min -21
_diffrn_reflns_number 36613
_diffrn_reflns_point_group_measured_fraction_full 0.982
_diffrn_reflns_point_group_measured_fraction_max 0.973
_diffrn_reflns_theta_full 21.836
_diffrn_reflns_theta_max 24.085
_diffrn_reflns_theta_min 1.161
_diffrn_source 'undulator raditaion'
_exptl_absorpt_coefficient_mu 0.723
_exptl_absorpt_correction_type none
_exptl_crystal_colour violet
_exptl_crystal_density_diffrn 1.473
_exptl_crystal_density_method 'not measured'
_exptl_crystal_description plate
_exptl_crystal_F_000 2300
_exptl_crystal_size_max 0.05
_exptl_crystal_size_mid 0.05
_exptl_crystal_size_min 0.01
_refine_diff_density_max 1.160
_refine_diff_density_min -0.806
_refine_diff_density_rms 0.096
_refine_ls_extinction_method none
_refine_ls_goodness_of_fit_ref 1.040
_refine_ls_hydrogen_treatment constr
_refine_ls_matrix_type full
_refine_ls_number_parameters 327
_refine_ls_number_reflns 5878
_refine_ls_number_restraints 0
_refine_ls_restrained_S_all 1.040
_refine_ls_R_factor_all 0.0600
_refine_ls_R_factor_gt 0.0525
_refine_ls_shift/su_max 0.001
_refine_ls_shift/su_mean 0.000
_refine_ls_structure_factor_coef Fsqd
_refine_ls_weighting_details 'w=1/[\s^2^(Fo^2^)+(0.0915P)^2^+9.8485P] where P=(Fo^2^+2Fc^2^)/3'
_refine_ls_weighting_scheme calc
_refine_ls_wR_factor_gt 0.1448
_refine_ls_wR_factor_ref 0.1516
_reflns_Friedel_coverage 0.000
_reflns_number_gt 4998
_reflns_number_total 5878
_reflns_threshold_expression 'I > 2\s(I)'
_cod_data_source_file d4dt02679a20.cif
_cod_data_source_block mdesy_2
_cod_original_cell_volume 5047.6(18)
_cod_database_code 7717794
_shelx_shelxl_version_number 2018/3
_shelx_space_group_comment
;
The symmetry employed for this shelxl refinement is uniquely defined
by the following loop, which should always be used as a source of
symmetry information in preference to the above space-group names.
They are only intended as comments.
;
_olex2_refinement_description
;
1. Fixed Uiso
 At 1.2 times of:
  All C(H) groups, All N(H) groups
 At 1.5 times of:
  All C(H,H,H) groups, All O(H,H) groups
2.a Free rotating group:
 O7(H7A,H7B)
2.b Aromatic/amide H refined with riding coordinates:
 N2(H2), N4(H4), N6(H6), C7(H7), C9(H9), C5(H5), C10(H10), C11(H11), C15(H15),
 C14(H14), C18(H18), C19(H19)
2.c Idealised Me refined as rotating group:
 C13(H13A,H13B,H13C), C17(H17A,H17B,H17C), C21(H21A,H21B,H21C)
;
_smtbx_masks_void_probe_radius 1.2
_smtbx_masks_void_truncation_radius 1.2
_olex2_submission_special_instructions 'No special instructions were received'

loop_
_space_group_symop_operation_xyz
'x, y, z'
'-x, y, -z+1/2'
'x+1/2, y+1/2, z'
'-x+1/2, y+1/2, -z+1/2'
'-x, -y, -z'
'x, -y, z-1/2'
'-x+1/2, -y+1/2, -z'
'x+1/2, -y+1/2, z-1/2'

loop_
_atom_site_label
_atom_site_type_symbol
_atom_site_fract_x
_atom_site_fract_y
_atom_site_fract_z
_atom_site_U_iso_or_equiv
_atom_site_adp_type
_atom_site_occupancy
_atom_site_site_symmetry_order
_atom_site_calc_flag
_atom_site_refinement_flags_posn
_atom_site_refinement_flags_adp
_atom_site_refinement_flags_occupancy
_atom_site_disorder_assembly
_atom_site_disorder_group
Co1 Co 0.29782(2) 0.43111(3) 0.42626(2) 0.02935(12) Uani 1 1 d . . . . .
Co2 Co 0.500000 1.17433(5) 0.250000 0.03723(16) Uani 1 2 d S T P . .
O1 O 0.31913(7) 0.5463(2) 0.34749(13) 0.0374(4) Uani 1 1 d . . . . .
O6 O 0.25642(6) 0.8593(2) 0.13844(13) 0.0385(4) Uani 1 1 d . . . . .
O5 O 0.28587(7) 1.0567(2) 0.14337(15) 0.0438(5) Uani 1 1 d . . . . .
O2 O 0.38739(8) 0.5571(2) 0.41516(16) 0.0483(6) Uani 1 1 d . . . . .
O4 O 0.44672(7) 1.0738(2) 0.24433(16) 0.0465(5) Uani 1 1 d . . . . .
N1 N 0.29594(8) 0.5291(2) 0.53140(15) 0.0363(5) Uani 1 1 d . . . . .
N3 N 0.32907(8) 0.2611(2) 0.44733(16) 0.0382(5) Uani 1 1 d . . . . .
O3 O 0.47324(8) 0.9561(3) 0.35877(19) 0.0600(7) Uani 1 1 d . . . . .
N2 N 0.29620(8) 0.6802(2) 0.62621(15) 0.0392(5) Uani 1 1 d . . . . .
H2 H 0.297928 0.757681 0.650336 0.047 Uiso 1 1 calc R U . . .
N4 N 0.37552(9) 0.1039(3) 0.48440(17) 0.0435(6) Uani 1 1 d . . . . .
H4 H 0.397998 0.060259 0.511950 0.052 Uiso 1 1 calc R U . . .
N5 N 0.50738(9) 1.2768(3) 0.35656(18) 0.0458(6) Uani 1 1 d . . . . .
N6 N 0.54027(10) 1.3590(3) 0.4763(2) 0.0526(7) Uani 1 1 d . . . . .
H6 H 0.560853 1.392397 0.515088 0.063 Uiso 1 1 calc R U . . .
C4 C 0.36138(9) 0.7191(3) 0.31249(18) 0.0366(6) Uani 1 1 d . . . . .
C12 C 0.29942(9) 0.6569(3) 0.54642(19) 0.0373(6) Uani 1 1 d . . . . .
C8 C 0.32759(9) 0.8849(3) 0.21612(18) 0.0365(6) Uani 1 1 d . . . . .
C3 C 0.28762(9) 0.9402(3) 0.16178(18) 0.0355(6) Uani 1 1 d . . . . .
C1 C 0.35681(10) 0.5978(3) 0.36214(19) 0.0379(6) Uani 1 1 d . . . . .
C7 C 0.36677(10) 0.9522(3) 0.2264(2) 0.0390(6) Uani 1 1 d . . . . .
H7 H 0.368737 1.031477 0.196675 0.047 Uiso 1 1 calc R U . . .
C9 C 0.32504(9) 0.7689(3) 0.25893(17) 0.0352(6) Uani 1 1 d . . . . .
H9 H 0.298128 0.722675 0.251688 0.042 Uiso 1 1 calc R U . . .
C16 C 0.36485(10) 0.2263(3) 0.50031(19) 0.0395(6) Uani 1 1 d . . . . .
C13 C 0.30717(10) 0.7606(3) 0.48739(19) 0.0405(6) Uani 1 1 d . . . . .
H13A H 0.338513 0.766195 0.486118 0.061 Uiso 1 1 calc R U . . .
H13B H 0.296943 0.844455 0.505938 0.061 Uiso 1 1 calc R U . . .
H13C H 0.291202 0.740119 0.430843 0.061 Uiso 1 1 calc R U . . .
C5 C 0.40044(10) 0.7877(3) 0.3227(2) 0.0411(6) Uani 1 1 d . . . . .
H5 H 0.425488 0.754620 0.359087 0.049 Uiso 1 1 calc R U . . .
C6 C 0.40315(10) 0.9042(3) 0.2800(2) 0.0415(6) Uani 1 1 d . . . . .
C10 C 0.28977(11) 0.4718(3) 0.60578(19) 0.0423(6) Uani 1 1 d . . . . .
H10 H 0.286088 0.380852 0.614235 0.051 Uiso 1 1 calc R U . . .
C11 C 0.28982(11) 0.5654(3) 0.6645(2) 0.0437(7) Uani 1 1 d . . . . .
H11 H 0.286128 0.553518 0.721203 0.052 Uiso 1 1 calc R U . . .
C15 C 0.34591(11) 0.0575(3) 0.4185(2) 0.0453(7) Uani 1 1 d . . . . .
H15 H 0.345708 -0.026528 0.393362 0.054 Uiso 1 1 calc R U . . .
C14 C 0.31679(11) 0.1554(3) 0.3959(2) 0.0434(7) Uani 1 1 d . . . . .
H14 H 0.292037 0.151631 0.351855 0.052 Uiso 1 1 calc R U . . .
C17 C 0.39002(11) 0.3088(3) 0.5670(2) 0.0470(7) Uani 1 1 d . . . . .
H17A H 0.397914 0.390999 0.542380 0.070 Uiso 1 1 calc R U . . .
H17B H 0.416662 0.262625 0.593000 0.070 Uiso 1 1 calc R U . . .
H17C H 0.372197 0.327477 0.609957 0.070 Uiso 1 1 calc R U . . .
C2 C 0.44488(10) 0.9817(3) 0.2962(2) 0.0469(7) Uani 1 1 d . . . . .
C20 C 0.54494(11) 1.3226(3) 0.3987(2) 0.0471(7) Uani 1 1 d . . . . .
C18 C 0.47804(12) 1.2847(4) 0.4112(2) 0.0548(8) Uani 1 1 d . . . . .
H18 H 0.448257 1.258600 0.398692 0.066 Uiso 1 1 calc R U . . .
C21 C 0.58627(12) 1.3306(4) 0.3673(3) 0.0606(10) Uani 1 1 d . . . . .
H21A H 0.598450 1.242670 0.364696 0.091 Uiso 1 1 calc R U . . .
H21B H 0.606962 1.385060 0.405411 0.091 Uiso 1 1 calc R U . . .
H21C H 0.581044 1.369459 0.310874 0.091 Uiso 1 1 calc R U . . .
C19 C 0.49819(13) 1.3352(4) 0.4850(3) 0.0588(9) Uani 1 1 d . . . . .
H19 H 0.485581 1.351180 0.533541 0.071 Uiso 1 1 calc R U . . .
O7 O 0.45019(9) -0.0381(3) 0.5285(2) 0.0646(7) Uani 1 1 d G . . . .
H7A H 0.439382 -0.030086 0.574442 0.097 Uiso 1 1 d G U . . .
H7B H 0.477786 -0.019690 0.543800 0.097 Uiso 1 1 d G U . . .

loop_
_atom_site_aniso_label
_atom_site_aniso_U_11
_atom_site_aniso_U_22
_atom_site_aniso_U_33
_atom_site_aniso_U_23
_atom_site_aniso_U_13
_atom_site_aniso_U_12
Co1 0.0302(2) 0.0237(2) 0.0322(2) -0.00034(13) 0.00044(13) -0.00025(12)
Co2 0.0271(3) 0.0310(3) 0.0516(3) 0.000 0.0017(2) 0.000
O1 0.0390(10) 0.0331(10) 0.0384(10) 0.0002(8) 0.0023(8) -0.0039(8)
O6 0.0348(10) 0.0312(10) 0.0468(11) 0.0002(8) -0.0001(8) -0.0008(8)
O5 0.0421(12) 0.0327(11) 0.0528(13) 0.0061(9) -0.0016(9) -0.0026(8)
O2 0.0439(12) 0.0413(12) 0.0537(13) 0.0088(10) -0.0076(10) -0.0030(9)
O4 0.0343(11) 0.0420(12) 0.0605(14) 0.0061(10) 0.0012(9) -0.0043(8)
N1 0.0369(12) 0.0312(12) 0.0385(12) 0.0006(10) 0.0009(9) 0.0010(9)
N3 0.0361(12) 0.0323(12) 0.0443(13) -0.0005(10) 0.0023(10) -0.0004(9)
O3 0.0405(12) 0.0537(15) 0.0784(18) 0.0158(13) -0.0098(12) -0.0061(11)
N2 0.0439(13) 0.0337(13) 0.0378(12) -0.0028(10) 0.0010(10) 0.0023(10)
N4 0.0432(13) 0.0355(13) 0.0495(14) 0.0028(11) 0.0022(11) 0.0079(11)
N5 0.0379(13) 0.0428(15) 0.0550(15) -0.0023(12) 0.0038(11) 0.0015(11)
N6 0.0442(15) 0.0524(17) 0.0566(17) -0.0029(13) -0.0039(12) -0.0019(12)
C4 0.0371(14) 0.0313(14) 0.0406(14) -0.0024(11) 0.0049(11) 0.0008(11)
C12 0.0343(13) 0.0337(14) 0.0418(14) -0.0012(11) 0.0013(11) 0.0027(11)
C8 0.0345(13) 0.0341(14) 0.0395(14) -0.0026(11) 0.0025(11) -0.0014(11)
C3 0.0352(14) 0.0330(14) 0.0369(13) 0.0010(11) 0.0023(11) -0.0005(10)
C1 0.0409(15) 0.0319(14) 0.0392(14) -0.0024(11) 0.0028(11) -0.0001(11)
C7 0.0376(14) 0.0324(14) 0.0452(15) 0.0004(12) 0.0024(12) -0.0017(11)
C9 0.0341(13) 0.0321(14) 0.0375(13) -0.0042(11) 0.0014(10) -0.0033(10)
C16 0.0378(14) 0.0360(15) 0.0434(15) 0.0037(12) 0.0033(11) 0.0012(11)
C13 0.0451(16) 0.0330(15) 0.0430(15) -0.0021(12) 0.0067(12) 0.0002(12)
C5 0.0355(14) 0.0360(15) 0.0489(16) 0.0007(12) -0.0004(12) -0.0003(11)
C6 0.0335(14) 0.0356(15) 0.0531(17) 0.0006(13) 0.0020(12) -0.0020(11)
C10 0.0490(17) 0.0359(15) 0.0412(15) 0.0047(12) 0.0061(12) 0.0037(13)
C11 0.0495(17) 0.0409(17) 0.0392(15) 0.0038(12) 0.0041(13) 0.0049(13)
C15 0.0511(18) 0.0352(16) 0.0474(17) -0.0023(13) 0.0025(13) 0.0050(13)
C14 0.0442(16) 0.0344(15) 0.0485(17) -0.0028(13) 0.0000(13) 0.0019(12)
C17 0.0459(17) 0.0421(17) 0.0487(17) 0.0015(14) -0.0029(13) -0.0011(13)
C2 0.0329(14) 0.0378(16) 0.067(2) 0.0059(15) 0.0001(13) -0.0025(12)
C20 0.0427(16) 0.0382(16) 0.0575(19) -0.0016(14) 0.0008(13) 0.0024(12)
C18 0.0404(16) 0.057(2) 0.066(2) -0.0046(17) 0.0064(15) -0.0013(15)
C21 0.0454(19) 0.063(2) 0.072(2) -0.0149(19) 0.0056(17) -0.0098(16)
C19 0.0463(18) 0.068(2) 0.061(2) -0.0100(19) 0.0065(16) -0.0005(17)
O7 0.0524(15) 0.0576(16) 0.0796(19) 0.0075(14) 0.0005(13) 0.0082(13)

loop_
_atom_type_symbol
_atom_type_description
_atom_type_scat_dispersion_real
_atom_type_scat_dispersion_imag
_atom_type_scat_source
C C 0.0020 0.0012 'International Tables Vol C Tables 4.2.6.8 and 6.1.1.4'
H H 0.0000 0.0000 'International Tables Vol C Tables 4.2.6.8 and 6.1.1.4'
Co Co 0.3322 0.7626 'International Tables Vol C Tables 4.2.6.8 and 6.1.1.4'
N N 0.0042 0.0024 'International Tables Vol C Tables 4.2.6.8 and 6.1.1.4'
O O 0.0077 0.0045 'International Tables Vol C Tables 4.2.6.8 and 6.1.1.4'

loop_
_geom_angle_atom_site_label_1
_geom_angle_atom_site_label_2
_geom_angle_atom_site_label_3
_geom_angle
_geom_angle_site_symmetry_1
_geom_angle_site_symmetry_3
_geom_angle_publ_flag
O1 Co1 O6 103.98(9) . 4_545 ?
O1 Co1 N1 108.66(10) . . ?
O1 Co1 N3 115.47(10) . . ?
O6 Co1 N1 119.44(10) 4_545 . ?
O6 Co1 N3 96.35(9) 4_545 . ?
N1 Co1 N3 112.60(10) . . ?
O4 Co2 O4 115.88(14) . 2_655 ?
O4 Co2 N5 106.61(11) . . ?
O4 Co2 N5 105.84(11) 2_655 . ?
O4 Co2 N5 105.84(11) . 2_655 ?
O4 Co2 N5 106.61(11) 2_655 2_655 ?
N5 Co2 N5 116.49(17) 2_655 . ?
C1 O1 Co1 122.97(19) . . ?
C3 O6 Co1 116.67(18) . 4 ?
C2 O4 Co2 120.1(2) . . ?
C12 N1 Co1 129.8(2) . . ?
C12 N1 C10 106.2(2) . . ?
C10 N1 Co1 124.0(2) . . ?
C16 N3 Co1 132.3(2) . . ?
C16 N3 C14 106.8(3) . . ?
C14 N3 Co1 120.6(2) . . ?
C12 N2 H2 125.5 . . ?
C12 N2 C11 109.1(3) . . ?
C11 N2 H2 125.5 . . ?
C16 N4 H4 125.6 . . ?
C16 N4 C15 108.7(3) . . ?
C15 N4 H4 125.6 . . ?
C20 N5 Co2 125.7(2) . . ?
C20 N5 C18 105.9(3) . . ?
C18 N5 Co2 126.5(2) . . ?
C20 N6 H6 125.9 . . ?
C20 N6 C19 108.3(3) . . ?
C19 N6 H6 125.9 . . ?
C9 C4 C1 119.5(3) . . ?
C5 C4 C1 121.4(3) . . ?
C5 C4 C9 119.0(3) . . ?
N1 C12 C13 127.4(3) . . ?
N2 C12 N1 109.5(3) . . ?
N2 C12 C13 123.0(3) . . ?
C7 C8 C3 120.2(3) . . ?
C9 C8 C3 120.1(3) . . ?
C9 C8 C7 119.7(3) . . ?
O6 C3 C8 115.7(2) . . ?
O5 C3 O6 124.0(3) . . ?
O5 C3 C8 120.3(3) . . ?
O1 C1 C4 114.7(3) . . ?
O2 C1 O1 124.2(3) . . ?
O2 C1 C4 121.1(3) . . ?
C8 C7 H7 119.9 . . ?
C8 C7 C6 120.1(3) . . ?
C6 C7 H7 119.9 . . ?
C4 C9 H9 119.6 . . ?
C8 C9 C4 120.8(3) . . ?
C8 C9 H9 119.6 . . ?
N3 C16 N4 109.7(3) . . ?
N3 C16 C17 126.2(3) . . ?
N4 C16 C17 124.0(3) . . ?
C12 C13 H13A 109.5 . . ?
C12 C13 H13B 109.5 . . ?
C12 C13 H13C 109.5 . . ?
H13A C13 H13B 109.5 . . ?
H13A C13 H13C 109.5 . . ?
H13B C13 H13C 109.5 . . ?
C4 C5 H5 119.8 . . ?
C6 C5 C4 120.4(3) . . ?
C6 C5 H5 119.8 . . ?
C7 C6 C5 120.0(3) . . ?
C7 C6 C2 120.3(3) . . ?
C5 C6 C2 119.6(3) . . ?
N1 C10 H10 125.5 . . ?
C11 C10 N1 109.0(3) . . ?
C11 C10 H10 125.5 . . ?
N2 C11 H11 126.9 . . ?
C10 C11 N2 106.1(3) . . ?
C10 C11 H11 126.9 . . ?
N4 C15 H15 126.9 . . ?
C14 C15 N4 106.2(3) . . ?
C14 C15 H15 126.9 . . ?
N3 C14 H14 125.7 . . ?
C15 C14 N3 108.6(3) . . ?
C15 C14 H14 125.7 . . ?
C16 C17 H17A 109.5 . . ?
C16 C17 H17B 109.5 . . ?
C16 C17 H17C 109.5 . . ?
H17A C17 H17B 109.5 . . ?
H17A C17 H17C 109.5 . . ?
H17B C17 H17C 109.5 . . ?
O4 C2 C6 114.6(3) . . ?
O3 C2 O4 125.7(3) . . ?
O3 C2 C6 119.7(3) . . ?
N5 C20 N6 110.2(3) . . ?
N5 C20 C21 126.1(3) . . ?
N6 C20 C21 123.8(3) . . ?
N5 C18 H18 125.3 . . ?
C19 C18 N5 109.3(3) . . ?
C19 C18 H18 125.3 . . ?
C20 C21 H21A 109.5 . . ?
C20 C21 H21B 109.5 . . ?
C20 C21 H21C 109.5 . . ?
H21A C21 H21B 109.5 . . ?
H21A C21 H21C 109.5 . . ?
H21B C21 H21C 109.5 . . ?
N6 C19 H19 126.8 . . ?
C18 C19 N6 106.3(4) . . ?
C18 C19 H19 126.8 . . ?
H7A O7 H7B 104.5 . . ?

loop_
_geom_bond_atom_site_label_1
_geom_bond_atom_site_label_2
_geom_bond_distance
_geom_bond_site_symmetry_2
_geom_bond_publ_flag
Co1 O1 1.935(2) . ?
Co1 O6 1.961(2) 4_545 ?
Co1 N1 1.980(2) . ?
Co1 N3 1.992(2) . ?
Co2 O4 1.938(2) . ?
Co2 O4 1.938(2) 2_655 ?
Co2 N5 1.991(3) . ?
Co2 N5 1.991(3) 2_655 ?
O1 C1 1.268(4) . ?
O6 C3 1.280(3) . ?
O5 C3 1.227(3) . ?
O2 C1 1.232(4) . ?
O4 C2 1.268(4) . ?
N1 C12 1.330(4) . ?
N1 C10 1.379(4) . ?
N3 C16 1.325(4) . ?
N3 C14 1.375(4) . ?
O3 C2 1.243(4) . ?
N2 H2 0.8800 . ?
N2 C12 1.330(4) . ?
N2 C11 1.358(4) . ?
N4 H4 0.8800 . ?
N4 C16 1.331(4) . ?
N4 C15 1.362(4) . ?
N5 C20 1.327(4) . ?
N5 C18 1.380(5) . ?
N6 H6 0.8800 . ?
N6 C20 1.339(5) . ?
N6 C19 1.362(5) . ?
C4 C1 1.498(4) . ?
C4 C9 1.391(4) . ?
C4 C5 1.386(4) . ?
C12 C13 1.474(4) . ?
C8 C3 1.498(4) . ?
C8 C7 1.383(4) . ?
C8 C9 1.382(4) . ?
C7 H7 0.9500 . ?
C7 C6 1.385(4) . ?
C9 H9 0.9500 . ?
C16 C17 1.477(4) . ?
C13 H13A 0.9800 . ?
C13 H13B 0.9800 . ?
C13 H13C 0.9800 . ?
C5 H5 0.9500 . ?
C5 C6 1.386(4) . ?
C6 C2 1.503(4) . ?
C10 H10 0.9500 . ?
C10 C11 1.347(5) . ?
C11 H11 0.9500 . ?
C15 H15 0.9500 . ?
C15 C14 1.356(4) . ?
C14 H14 0.9500 . ?
C17 H17A 0.9800 . ?
C17 H17B 0.9800 . ?
C17 H17C 0.9800 . ?
C20 C21 1.465(5) . ?
C18 H18 0.9500 . ?
C18 C19 1.346(5) . ?
C21 H21A 0.9800 . ?
C21 H21B 0.9800 . ?
C21 H21C 0.9800 . ?
C19 H19 0.9500 . ?
O7 H7A 0.8700 . ?
O7 H7B 0.8697 . ?

loop_
_geom_torsion_atom_site_label_1
_geom_torsion_atom_site_label_2
_geom_torsion_atom_site_label_3
_geom_torsion_atom_site_label_4
_geom_torsion
_geom_torsion_site_symmetry_1
_geom_torsion_site_symmetry_2
_geom_torsion_site_symmetry_3
_geom_torsion_site_symmetry_4
_geom_torsion_publ_flag
Co1 O1 C1 O2 19.2(4) . . . . ?
Co1 O1 C1 C4 -157.67(19) . . . . ?
Co1 O6 C3 O5 -2.8(4) 4 . . . ?
Co1 O6 C3 C8 175.94(19) 4 . . . ?
Co1 N1 C12 N2 179.8(2) . . . . ?
Co1 N1 C12 C13 -2.1(4) . . . . ?
Co1 N1 C10 C11 -179.5(2) . . . . ?
Co1 N3 C16 N4 -173.2(2) . . . . ?
Co1 N3 C16 C17 6.3(5) . . . . ?
Co1 N3 C14 C15 173.7(2) . . . . ?
Co2 O4 C2 O3 8.3(5) . . . . ?
Co2 O4 C2 C6 -174.8(2) . . . . ?
Co2 N5 C20 N6 -165.3(2) . . . . ?
Co2 N5 C20 C21 13.3(5) . . . . ?
Co2 N5 C18 C19 165.0(3) . . . . ?
N1 C10 C11 N2 -0.3(4) . . . . ?
N4 C15 C14 N3 0.7(4) . . . . ?
N5 C18 C19 N6 0.0(5) . . . . ?
C4 C5 C6 C7 -0.5(5) . . . . ?
C4 C5 C6 C2 175.9(3) . . . . ?
C12 N1 C10 C11 -0.3(3) . . . . ?
C12 N2 C11 C10 0.7(4) . . . . ?
C8 C7 C6 C5 0.8(5) . . . . ?
C8 C7 C6 C2 -175.6(3) . . . . ?
C3 C8 C7 C6 176.7(3) . . . . ?
C3 C8 C9 C4 -177.2(3) . . . . ?
C1 C4 C9 C8 176.1(3) . . . . ?
C1 C4 C5 C6 -175.9(3) . . . . ?
C7 C8 C3 O6 162.9(3) . . . . ?
C7 C8 C3 O5 -18.3(4) . . . . ?
C7 C8 C9 C4 0.2(4) . . . . ?
C7 C6 C2 O4 -15.2(5) . . . . ?
C7 C6 C2 O3 161.9(3) . . . . ?
C9 C4 C1 O1 3.0(4) . . . . ?
C9 C4 C1 O2 -174.0(3) . . . . ?
C9 C4 C5 C6 0.0(5) . . . . ?
C9 C8 C3 O6 -19.8(4) . . . . ?
C9 C8 C3 O5 159.0(3) . . . . ?
C9 C8 C7 C6 -0.6(5) . . . . ?
C16 N3 C14 C15 -0.5(4) . . . . ?
C16 N4 C15 C14 -0.7(4) . . . . ?
C5 C4 C1 O1 178.9(3) . . . . ?
C5 C4 C1 O2 1.9(5) . . . . ?
C5 C4 C9 C8 0.1(4) . . . . ?
C5 C6 C2 O4 168.4(3) . . . . ?
C5 C6 C2 O3 -14.5(5) . . . . ?
C10 N1 C12 N2 0.7(3) . . . . ?
C10 N1 C12 C13 178.7(3) . . . . ?
C11 N2 C12 N1 -0.9(3) . . . . ?
C11 N2 C12 C13 -179.0(3) . . . . ?
C15 N4 C16 N3 0.4(4) . . . . ?
C15 N4 C16 C17 -179.1(3) . . . . ?
C14 N3 C16 N4 0.0(4) . . . . ?
C14 N3 C16 C17 179.5(3) . . . . ?
C20 N5 C18 C19 0.1(4) . . . . ?
C20 N6 C19 C18 -0.2(4) . . . . ?
C18 N5 C20 N6 -0.2(4) . . . . ?
C18 N5 C20 C21 178.3(4) . . . . ?
C19 N6 C20 N5 0.3(4) . . . . ?
C19 N6 C20 C21 -178.4(4) . . . . ?

loop_
_smtbx_masks_void_nr
_smtbx_masks_void_average_x
_smtbx_masks_void_average_y
_smtbx_masks_void_average_z
_smtbx_masks_void_volume
_smtbx_masks_void_count_electrons
_smtbx_masks_void_content
1 0.000 0.109 0.250 82.8 7.3 ?
2 0.000 -0.109 0.750 82.8 7.4 ?
3 0.127 0.211 0.711 19.0 0.4 ?
4 0.127 0.789 0.211 19.0 0.4 ?
5 0.373 0.289 0.289 19.0 0.4 ?
6 0.373 0.711 0.789 19.0 0.4 ?
7 0.500 0.391 0.750 82.8 7.4 ?
8 0.500 0.609 0.250 82.8 7.3 ?
9 0.627 0.289 0.211 19.0 0.4 ?
10 0.627 0.711 0.711 19.0 0.4 ?
11 0.873 0.211 0.789 19.0 0.4 ?
12 0.873 0.789 0.289 19.0 0.4 ?
